data_7241388
loop_
_publ_author_name
'Roca, Suncica'
'Hok, Lucija'
'Vianello, Robert'
'Borovina, Mladen'
'\/Dakovi\'c, Marijana'
'Karanovic, Ljiljana'
'Vikic-Topic, Drazen'
'Popovic, Zora'

_publ_section_title
;
 The role of non-covalent intermolecular interactions on the diversity of
 crystal packing in the supramolecular dihalopyridine-silver(I) nitrate
 complexes
;
_journal_name_full CrystEngComm
_journal_paper_doi 10.1039/D0CE01257B
_journal_year 2020
_chemical_formula_moiety 'C10 H6 Ag Br4 N3 O3'
_chemical_formula_sum 'C10 H6 Ag Br4 N3 O3'
_chemical_formula_weight 643.69
_space_group_crystal_system monoclinic
_space_group_IT_number 14
_space_group_name_Hall '-P 2ybc'
_space_group_name_H-M_alt 'P 1 21/c 1'
_atom_sites_solution_hydrogens geom
_atom_sites_solution_primary dual
_atom_sites_solution_secondary difmap
_audit_creation_date 2020-07-02
_audit_creation_method
;
Olex2 1.2
(compiled 2018.05.29 svn.r3508 for OlexSys, GUI svn.r5506)
;
_audit_update_record
;
2020-07-03 deposited with the CCDC.	2020-10-12 downloaded from the CCDC.
;
_cell_angle_alpha 90
_cell_angle_beta 103.852(6)
_cell_angle_gamma 90
_cell_formula_units_Z 4
_cell_length_a 8.3416(4)
_cell_length_b 20.5345(12)
_cell_length_c 9.6839(6)
_cell_measurement_reflns_used 5846
_cell_measurement_temperature 296
_cell_measurement_theta_max 30.5860
_cell_measurement_theta_min 3.6980
_cell_volume 1610.52(16)
_computing_cell_refinement 'CrysAlisPro 1.171.39.46 (Rigaku OD, 2018)'
_computing_data_collection 'CrysAlisPro 1.171.39.46 (Rigaku OD, 2018)'
_computing_data_reduction 'CrysAlisPro 1.171.39.46 (Rigaku OD, 2018)'
_computing_molecular_graphics 'Olex2 (Dolomanov et al., 2009)'
_computing_publication_material 'Olex2 (Dolomanov et al., 2009)'
_computing_structure_refinement 'ShelXL (Sheldrick, 2015)'
_computing_structure_solution 'ShelXT (Sheldrick, 2015)'
_diffrn_ambient_temperature 296
_diffrn_detector 'CCD plate'
_diffrn_detector_area_resol_mean 16.3426
_diffrn_detector_type Sapphire3
_diffrn_measured_fraction_theta_full 0.998
_diffrn_measured_fraction_theta_max 0.998
_diffrn_measurement_details
;
List of Runs (angles in degrees, time in seconds):

  # Type    Start    End  Width  t~exp~   \w     \q     \k     \f   Frames
#--------------------------------------------------------------------------
  1  \w     -4.00  68.00   1.00   15.00    --   28.65  77.00-120.00   72
  2  \w    -31.00  -1.00   1.00   15.00    --   28.65 132.00  40.00   30
  3  \w    -44.00  52.00   1.00   15.00    --   28.65 -37.00 -60.00   96
  4  \w      1.00  92.00   1.00   15.00    --   28.65-131.00 -49.00   91
  5  \w    -40.00  94.00   1.00   15.00    --   28.65   0.00   0.00  134
  6  \w     -3.00  61.00   1.00   15.00    --   28.65  77.00 120.00   64
  7  \w     -2.00 101.00   1.00   15.00    --   28.65  77.00 -30.00  103
  8  \w     -4.00  94.00   1.00   15.00    --   28.65  37.00 120.00   98
  9  \w    -86.00 -35.00   1.00   15.00    --  -31.31 -77.00-180.00   51
 10  \w   -114.00 -55.00   1.00   15.00    --  -31.31 179.00 -30.00   59
 11  \w    -64.00  41.00   1.00   15.00    --  -31.31  77.00-180.00  105
;
_diffrn_measurement_device 'four-circle diffractometer'
_diffrn_measurement_device_type 'Xcalibur, Sapphire3'
_diffrn_measurement_method '\w scans'
_diffrn_orient_matrix_type 'CrysAlisPro convention (1999,Acta A55,543-557)'
_diffrn_orient_matrix_UB_11 -0.0101172000
_diffrn_orient_matrix_UB_12 0.0011325000
_diffrn_orient_matrix_UB_13 0.0706557000
_diffrn_orient_matrix_UB_21 -0.0852234000
_diffrn_orient_matrix_UB_22 -0.0070052000
_diffrn_orient_matrix_UB_23 -0.0254310000
_diffrn_orient_matrix_UB_31 0.0172726000
_diffrn_orient_matrix_UB_32 -0.0338053000
_diffrn_orient_matrix_UB_33 0.0075703000
_diffrn_radiation_monochromator graphite
_diffrn_radiation_probe x-ray
_diffrn_radiation_type MoK\a
_diffrn_radiation_wavelength 0.71073
_diffrn_reflns_av_R_equivalents 0.0600
_diffrn_reflns_av_unetI/netI 0.0304
_diffrn_reflns_Laue_measured_fraction_full 0.998
_diffrn_reflns_Laue_measured_fraction_max 0.998
_diffrn_reflns_limit_h_max 10
_diffrn_reflns_limit_h_min -10
_diffrn_reflns_limit_k_max 25
_diffrn_reflns_limit_k_min -25
_diffrn_reflns_limit_l_max 11
_diffrn_reflns_limit_l_min -11
_diffrn_reflns_number 23213
_diffrn_reflns_point_group_measured_fraction_full 0.998
_diffrn_reflns_point_group_measured_fraction_max 0.998
_diffrn_reflns_theta_full 25.242
_diffrn_reflns_theta_max 26.000
_diffrn_reflns_theta_min 3.514
_diffrn_source 'Enhance (Mo) X-ray Source'
_diffrn_source_target Mo
_diffrn_source_type 'Enhance (Mo) X-ray Source'
_exptl_absorpt_coefficient_mu 11.185
_exptl_absorpt_correction_T_max 1.00000
_exptl_absorpt_correction_T_min 0.18548
_exptl_absorpt_correction_type multi-scan
_exptl_absorpt_process_details
;
CrysAlisPro 1.171.39.46 (Rigaku Oxford Diffraction, 2018)
Empirical absorption correction using spherical harmonics,
 implemented in SCALE3 ABSPACK scaling algorithm.
;
_exptl_crystal_colour colourless
_exptl_crystal_colour_primary colourless
_exptl_crystal_density_diffrn 2.655
_exptl_crystal_description block
_exptl_crystal_F_000 1192
_exptl_crystal_size_max 0.916
_exptl_crystal_size_mid 0.664
_exptl_crystal_size_min 0.232
_refine_diff_density_max 0.924
_refine_diff_density_min -0.899
_refine_diff_density_rms 0.161
_refine_ls_extinction_coef 0.0472(12)
_refine_ls_extinction_expression Fc^*^=kFc[1+0.001xFc^2^\l^3^/sin(2\q)]^-1/4^
_refine_ls_extinction_method 'SHELXL-2018/3 (Sheldrick 2018)'
_refine_ls_goodness_of_fit_ref 1.054
_refine_ls_hydrogen_treatment constr
_refine_ls_matrix_type full
_refine_ls_number_parameters 191
_refine_ls_number_reflns 3152
_refine_ls_number_restraints 0
_refine_ls_restrained_S_all 1.054
_refine_ls_R_factor_all 0.0443
_refine_ls_R_factor_gt 0.0350
_refine_ls_shift/su_max 0.001
_refine_ls_shift/su_mean 0.000
_refine_ls_structure_factor_coef Fsqd
_refine_ls_weighting_details 'w=1/[\s^2^(Fo^2^)+(0.0486P)^2^+1.6891P] where P=(Fo^2^+2Fc^2^)/3'
_refine_ls_weighting_scheme calc
_refine_ls_wR_factor_gt 0.0888
_refine_ls_wR_factor_ref 0.0942
_reflns_Friedel_coverage 0.000
_reflns_number_gt 2648
_reflns_number_total 3152
_reflns_threshold_expression 'I > 2\s(I)'
_cod_data_source_file d0ce01257b2.cif
_cod_data_source_block 5_Br2_6
_cod_database_code 7241388
_shelx_shelxl_version_number 2018/3
_chemical_oxdiff_formula 'C10 H6 Ag Br4 N3 O3'
_shelx_space_group_comment
;
The symmetry employed for this shelxl refinement is uniquely defined
by the following loop, which should always be used as a source of
symmetry information in preference to the above space-group names.
They are only intended as comments.
;
_shelx_estimated_absorpt_t_max 0.181
_shelx_estimated_absorpt_t_min 0.035
_reflns_odcompleteness_completeness 99.78
_reflns_odcompleteness_iscentric 1
_reflns_odcompleteness_theta 30.44
_olex2_refinement_description
;
1. Fixed Uiso
 At 1.2 times of:
  All C(H) groups
2.a Aromatic/amide H refined with riding coordinates:
 C4(H4), C2(H2), C9(H9), C7(H7), C3(H3), C8(H8)
;
_olex2_submission_special_instructions 'No special instructions were received'
_oxdiff_exptl_absorpt_empirical_details
;
Empirical correction (ABSPACK) includes:
- Absorption correction using spherical harmonics
- Frame scaling
;
_oxdiff_exptl_absorpt_empirical_full_max 2.897
_oxdiff_exptl_absorpt_empirical_full_min 0.480

loop_
_space_group_symop_operation_xyz
'x, y, z'
'-x, y+1/2, -z+1/2'
'-x, -y, -z'
'x, -y-1/2, z-1/2'

loop_
_atom_site_label
_atom_site_type_symbol
_atom_site_fract_x
_atom_site_fract_y
_atom_site_fract_z
_atom_site_U_iso_or_equiv
_atom_site_adp_type
_atom_site_occupancy
_atom_site_site_symmetry_order
_atom_site_calc_flag
_atom_site_refinement_flags_posn
_atom_site_refinement_flags_adp
_atom_site_refinement_flags_occupancy
_atom_site_disorder_assembly
_atom_site_disorder_group
Ag1 Ag 0.50017(5) 0.61633(2) 0.25018(4) 0.05640(18) Uani 1 1 d . . . . .
Br1 Br 0.84878(6) 0.56451(3) 0.51426(6) 0.0545(2) Uani 1 1 d . . . . .
Br4 Br 0.54066(8) 0.77015(3) 0.35857(6) 0.0625(2) Uani 1 1 d . . . . .
Br3 Br 0.82094(8) 0.58053(3) 0.10581(6) 0.0593(2) Uani 1 1 d . . . . .
Br2 Br 0.20474(7) 0.63192(4) 0.41070(8) 0.0814(3) Uani 1 1 d . . . . .
N2 N 0.7088(5) 0.68570(19) 0.2271(4) 0.0400(9) Uani 1 1 d . . . . .
N1 N 0.5218(4) 0.59065(19) 0.4895(4) 0.0376(8) Uani 1 1 d . . . . .
O1 O 0.3277(6) 0.5626(2) 0.0538(5) 0.0768(13) Uani 1 1 d . . . . .
C1 C 0.6550(5) 0.5666(2) 0.5806(5) 0.0365(10) Uani 1 1 d . . . . .
O3 O 0.1309(6) 0.5939(3) -0.1170(4) 0.0846(15) Uani 1 1 d . . . . .
C10 C 0.7150(6) 0.7464(2) 0.2767(5) 0.0445(11) Uani 1 1 d . . . . .
N3 N 0.2404(6) 0.6066(3) -0.0132(4) 0.0519(11) Uani 1 1 d . . . . .
O2 O 0.2737(6) 0.6626(2) 0.0288(6) 0.0877(14) Uani 1 1 d . . . . .
C5 C 0.3869(6) 0.5951(2) 0.5381(5) 0.0431(11) Uani 1 1 d . . . . .
C4 C 0.3729(7) 0.5742(3) 0.6697(5) 0.0492(12) Uani 1 1 d . . . . .
H4 H 0.273391 0.576648 0.696894 0.059 Uiso 1 1 calc R . . . .
C2 C 0.6574(6) 0.5451(2) 0.7144(5) 0.0468(12) Uani 1 1 d . . . . .
H2 H 0.752783 0.527903 0.773346 0.056 Uiso 1 1 calc R . . . .
C6 C 0.8306(6) 0.6680(3) 0.1674(5) 0.0459(11) Uani 1 1 d . . . . .
C9 C 0.8369(7) 0.7898(3) 0.2700(6) 0.0571(14) Uani 1 1 d . . . . .
H9 H 0.838315 0.831334 0.308553 0.069 Uiso 1 1 calc R . . . .
C7 C 0.9533(7) 0.7085(3) 0.1508(5) 0.0551(14) Uani 1 1 d . . . . .
H7 H 1.032812 0.694753 0.104308 0.066 Uiso 1 1 calc R . . . .
C3 C 0.5126(7) 0.5499(3) 0.7586(5) 0.0498(12) Uani 1 1 d . . . . .
H3 H 0.509884 0.536358 0.849645 0.060 Uiso 1 1 calc R . . . .
C8 C 0.9560(8) 0.7703(3) 0.2051(7) 0.0628(15) Uani 1 1 d . . . . .
H8 H 1.039722 0.798905 0.197300 0.075 Uiso 1 1 calc R . . . .

loop_
_atom_site_aniso_label
_atom_site_aniso_U_11
_atom_site_aniso_U_22
_atom_site_aniso_U_33
_atom_site_aniso_U_23
_atom_site_aniso_U_13
_atom_site_aniso_U_12
Ag1 0.0503(3) 0.0709(3) 0.0506(3) 0.00452(19) 0.0170(2) -0.0063(2)
Br1 0.0284(3) 0.0773(4) 0.0590(3) 0.0016(3) 0.0130(2) 0.0052(2)
Br4 0.0642(4) 0.0584(4) 0.0691(4) -0.0102(3) 0.0240(3) 0.0074(3)
Br3 0.0657(4) 0.0630(4) 0.0524(3) -0.0128(2) 0.0202(3) 0.0055(3)
Br2 0.0304(3) 0.1374(7) 0.0774(4) 0.0393(4) 0.0150(3) 0.0185(3)
N2 0.040(2) 0.047(2) 0.0304(18) 0.0050(16) 0.0054(16) 0.0007(17)
N1 0.0231(18) 0.050(2) 0.0391(19) 0.0037(16) 0.0071(15) -0.0019(16)
O1 0.088(3) 0.066(3) 0.065(3) 0.009(2) -0.005(2) 0.016(2)
C1 0.029(2) 0.041(2) 0.040(2) -0.0045(18) 0.0093(18) -0.0016(18)
O3 0.058(3) 0.141(4) 0.051(2) 0.004(3) 0.004(2) 0.023(3)
C10 0.048(3) 0.046(3) 0.037(2) 0.004(2) 0.007(2) 0.002(2)
N3 0.049(3) 0.072(3) 0.039(2) 0.007(2) 0.019(2) 0.019(2)
O2 0.089(4) 0.064(3) 0.116(4) 0.005(3) 0.038(3) 0.013(3)
C5 0.029(2) 0.055(3) 0.046(3) 0.006(2) 0.010(2) 0.000(2)
C4 0.040(3) 0.066(3) 0.047(3) 0.000(2) 0.022(2) -0.002(2)
C2 0.049(3) 0.050(3) 0.038(2) 0.002(2) 0.004(2) 0.006(2)
C6 0.046(3) 0.056(3) 0.033(2) 0.005(2) 0.004(2) 0.008(2)
C9 0.062(4) 0.045(3) 0.064(3) 0.001(2) 0.013(3) -0.004(3)
C7 0.041(3) 0.076(4) 0.050(3) 0.013(3) 0.015(2) 0.005(3)
C3 0.061(4) 0.054(3) 0.036(3) 0.003(2) 0.014(2) -0.002(2)
C8 0.053(4) 0.059(4) 0.072(4) 0.014(3) 0.008(3) -0.015(3)

loop_
_atom_type_symbol
_atom_type_description
_atom_type_scat_dispersion_real
_atom_type_scat_dispersion_imag
_atom_type_scat_source
C C 0.0033 0.0016 'International Tables Vol C Tables 4.2.6.8 and 6.1.1.4'
H H 0.0000 0.0000 'International Tables Vol C Tables 4.2.6.8 and 6.1.1.4'
Ag Ag -0.8971 1.1015 'International Tables Vol C Tables 4.2.6.8 and 6.1.1.4'
Br Br -0.2901 2.4595 'International Tables Vol C Tables 4.2.6.8 and 6.1.1.4'
N N 0.0061 0.0033 'International Tables Vol C Tables 4.2.6.8 and 6.1.1.4'
O O 0.0106 0.0060 'International Tables Vol C Tables 4.2.6.8 and 6.1.1.4'

loop_
_exptl_crystal_face_index_h
_exptl_crystal_face_index_k
_exptl_crystal_face_index_l
_exptl_crystal_face_perp_dist
1 -9 -13 0.2860
-10 -7 9 0.1756
-10 1 9 0.1584
10 -2 -9 0.2294
-9 16 0 0.2589
2 16 -11 0.4874
-4 22 8 0.4300
-3 -11 13 0.2038
-11 1 0 0.1377
-2 -29 1 0.3962
1 29 -1 0.4000
11 -3 0 0.0764
-11 -1 0 0.1394
2 -28 -2 0.4179
1 -11 12 0.2172
4 -8 -13 0.2541
-2 28 0 0.3980
-12 2 4 0.1467

loop_
_geom_angle_atom_site_label_1
_geom_angle_atom_site_label_2
_geom_angle_atom_site_label_3
_geom_angle
_geom_angle_site_symmetry_1
_geom_angle_site_symmetry_3
_geom_angle_publ_flag
Br4 Ag1 Br1 93.081(18) . . ?
Br4 Ag1 Br3 107.862(19) . . ?
Br3 Ag1 Br1 68.871(16) . . ?
Br2 Ag1 Br1 105.739(18) . . ?
Br2 Ag1 Br4 77.59(2) . . ?
Br2 Ag1 Br3 172.21(2) . . ?
N2 Ag1 Br1 75.36(9) . . ?
N2 Ag1 Br4 54.52(10) . . ?
N2 Ag1 Br3 53.34(10) . . ?
N2 Ag1 Br2 131.88(10) . . ?
N2 Ag1 N1 110.79(12) . . ?
N2 Ag1 O1 122.63(15) . . ?
N2 Ag1 O2 96.18(14) . . ?
N1 Ag1 Br1 50.42(9) . . ?
N1 Ag1 Br4 85.61(10) . . ?
N1 Ag1 Br3 118.62(9) . . ?
N1 Ag1 Br2 55.43(9) . . ?
N1 Ag1 O1 125.36(15) . . ?
N1 Ag1 O2 138.33(14) . . ?
O1 Ag1 Br1 132.52(10) . . ?
O1 Ag1 Br4 133.98(10) . . ?
O1 Ag1 Br3 87.43(13) . . ?
O1 Ag1 Br2 92.64(13) . . ?
O1 Ag1 O2 48.95(15) . . ?
O2 Ag1 Br1 170.59(11) . . ?
O2 Ag1 Br4 85.07(11) . . ?
O2 Ag1 Br3 102.89(11) . . ?
O2 Ag1 Br2 82.90(11) . . ?
Ag1 Br1 Br1 127.95(2) . 3_766 ?
Ag1 Br1 Br2 105.683(18) . 1_655 ?
Br2 Br1 Br1 68.66(2) 1_655 3_766 ?
C1 Br1 Ag1 67.38(13) . . ?
C1 Br1 Br1 134.22(14) . 3_766 ?
C1 Br1 Br2 156.15(13) . 1_655 ?
Ag1 Br4 O2 121.04(8) . 4_576 ?
C10 Br4 Ag1 69.53(15) . . ?
C10 Br4 O2 169.07(17) . 4_576 ?
Ag1 Br3 O1 97.86(9) . 3_665 ?
C6 Br3 Ag1 68.95(16) . . ?
C6 Br3 O1 161.02(17) . 3_665 ?
C5 Br2 Ag1 71.61(14) . . ?
C10 N2 Ag1 120.6(3) . . ?
C10 N2 C6 116.3(4) . . ?
C6 N2 Ag1 123.0(3) . . ?
C1 N1 Ag1 126.2(3) . . ?
C5 N1 Ag1 117.8(3) . . ?
C5 N1 C1 115.8(4) . . ?
N3 O1 Ag1 104.4(4) . . ?
N1 C1 Br1 115.5(3) . . ?
N1 C1 C2 124.5(4) . . ?
C2 C1 Br1 120.0(4) . . ?
N2 C10 Br4 115.3(4) . . ?
N2 C10 C9 123.9(5) . . ?
C9 C10 Br4 120.8(4) . . ?
O3 N3 O1 120.4(5) . . ?
O3 N3 O2 122.8(5) . . ?
O2 N3 O1 116.8(5) . . ?
N3 O2 Ag1 89.6(3) . . ?
N1 C5 Br2 114.8(3) . . ?
N1 C5 C4 125.2(5) . . ?
C4 C5 Br2 120.0(4) . . ?
C3 C4 C5 116.6(5) . . ?
C1 C2 C3 117.2(5) . . ?
N2 C6 Br3 114.7(4) . . ?
N2 C6 C7 123.9(5) . . ?
C7 C6 Br3 121.4(4) . . ?
C8 C9 C10 117.7(5) . . ?
C6 C7 C8 117.7(5) . . ?
C4 C3 C2 120.6(5) . . ?
C9 C8 C7 120.3(5) . . ?

loop_
_geom_bond_atom_site_label_1
_geom_bond_atom_site_label_2
_geom_bond_distance
_geom_bond_site_symmetry_2
_geom_bond_publ_flag
Ag1 Br1 3.5451(7) . ?
Ag1 Br4 3.3201(7) . ?
Ag1 Br3 3.3832(7) . ?
Ag1 Br2 3.2289(8) . ?
Ag1 N2 2.301(4) . ?
Ag1 N1 2.342(4) . ?
Ag1 O1 2.365(4) . ?
Ag1 O2 2.670(5) . ?
Br1 Br1 3.7139(11) 3_766 ?
Br1 Br2 3.6283(8) 1_655 ?
Br1 C1 1.877(5) . ?
Br4 C10 1.879(5) . ?
Br4 O2 3.367(5) 4_576 ?
Br3 O1 3.412(4) 3_665 ?
Br3 C6 1.888(5) . ?
Br2 C5 1.873(5) . ?
N2 C10 1.333(6) . ?
N2 C6 1.334(6) . ?
N1 C1 1.337(6) . ?
N1 C5 1.322(6) . ?
O1 N3 1.242(6) . ?
C1 C2 1.365(6) . ?
O3 N3 1.213(6) . ?
C10 C9 1.366(8) . ?
N3 O2 1.229(7) . ?
C5 C4 1.376(7) . ?
C4 C3 1.367(7) . ?
C2 C3 1.378(7) . ?
C6 C7 1.358(8) . ?
C9 C8 1.357(9) . ?
C7 C8 1.372(8) . ?

loop_
_geom_hbond_atom_site_label_D
_geom_hbond_atom_site_label_H
_geom_hbond_atom_site_label_A
_geom_hbond_distance_DH
_geom_hbond_distance_HA
_geom_hbond_distance_DA
_geom_hbond_angle_DHA
_geom_hbond_site_symmetry_A
_geom_hbond_publ_flag
C4 H4 O3 0.93 2.41 3.240(7) 148.5 1_556 yes
C2 H2 O1 0.93 2.69 3.131(6) 109.8 3_666 yes
C7 H7 O2 0.93 2.39 3.307(7) 168.8 1_655 yes
C3 H3 O1 0.93 2.50 3.041(6) 117.6 3_666 yes

loop_
_exptl_oxdiff_crystal_face_indexfrac_h
_exptl_oxdiff_crystal_face_indexfrac_k
_exptl_oxdiff_crystal_face_indexfrac_l
_exptl_oxdiff_crystal_face_x
_exptl_oxdiff_crystal_face_y
_exptl_oxdiff_crystal_face_z
0.9624 -8.9695 -13.0332 -0.9408 0.3123 0.2212
-10.1182 -6.9044 9.1247 0.7393 0.6786 0.1277
-10.1142 1.1286 9.1331 0.7489 0.6218 -0.1437
10.1137 -2.1328 -9.1342 -0.7501 -0.6147 0.1776
-9.1250 16.2318 0.1287 0.1198 0.6607 -0.7054
1.9971 16.1021 -11.0175 -0.7804 -0.0028 -0.5932
-4.0186 22.1116 8.0798 0.6366 -0.0179 -0.7557
-3.0020 -11.0763 13.0370 0.9390 0.0019 0.4213
-11.1621 1.2066 0.1377 0.1240 0.9393 -0.2325
-2.0405 -29.0896 0.9951 0.0580 0.3524 0.9557
1.0257 29.1080 -0.9827 -0.0468 -0.2663 -0.9737
11.1611 -3.2149 -0.1398 -0.1264 -0.9251 0.3004
-11.1631 -0.8016 0.1356 0.1216 0.9535 -0.1647
2.0081 -28.1392 -2.0561 -0.1975 0.0783 0.9704
1.0534 -11.1433 11.9864 0.8236 -0.3165 0.4856
4.0073 -8.0206 -13.0694 -0.9731 0.0470 0.2414
-2.0155 28.1525 0.0544 0.0561 -0.0268 -0.9861
-12.1617 2.2027 4.1547 0.4191 0.9154 -0.2531
